data_2011855
loop_
_publ_author_name
'Smith, Mark D.'
'zur Loye, Hans-Conrad'

_publ_section_title
;
 Sr~3~ZnPtO~6~ and Sr~3~CdPtO~6~
;
_journal_issue 4
_journal_name_full 'Acta Crystallographica Section C'
_journal_page_first 337
_journal_page_last 338
_journal_paper_doi 10.1107/S0108270100020060
_journal_volume 57
_journal_year 2001
_chemical_formula_moiety 'Sr3 Zn Pt O6'
_chemical_formula_sum 'O6 Pt Sr3 Zn'
_chemical_formula_weight 619.32
_chemical_name_systematic
;
Tristrontium zinc platinum hexaoxide
;
_space_group_IT_number 167
_symmetry_cell_setting trigonal
_symmetry_space_group_name_Hall '-R 3 2"c'
_symmetry_space_group_name_H-M 'R -3 c :H'
_cell_angle_alpha 90
_cell_angle_beta 90
_cell_angle_gamma 120
_cell_formula_units_Z 6
_cell_length_a 9.6267(7)
_cell_length_b 9.6267(7)
_cell_length_c 11.2292(11)
_cell_measurement_reflns_used 823
_cell_measurement_temperature 293(2)
_cell_measurement_theta_max 36.203
_cell_measurement_theta_min 4.234
_cell_volume 901.23(13)
_computing_cell_refinement SMART
_computing_data_collection 'SMART (Bruker, 1999)'
_computing_data_reduction 'SHELXTL (Bruker, 1999)'
_computing_molecular_graphics SHELXTL
_computing_publication_material SHELXTL
_computing_structure_refinement 'SHELXL97 (Sheldrick, 1997)'
_computing_structure_solution 'SHELXS97 (Sheldrick, 1997)'
_diffrn_ambient_temperature 293(2)
_diffrn_measured_fraction_theta_full 1.000
_diffrn_measured_fraction_theta_max 1.000
_diffrn_measurement_device_type 'Bruker SMART APEX CCD'
_diffrn_measurement_method '\w scans'
_diffrn_radiation_monochromator graphite
_diffrn_radiation_source 'fine-focus sealed tube'
_diffrn_radiation_type MoK\a
_diffrn_radiation_wavelength .71073
_diffrn_reflns_av_R_equivalents .045
_diffrn_reflns_av_sigmaI/netI .046
_diffrn_reflns_limit_h_max 15
_diffrn_reflns_limit_h_min -13
_diffrn_reflns_limit_k_max 15
_diffrn_reflns_limit_k_min -13
_diffrn_reflns_limit_l_max 17
_diffrn_reflns_limit_l_min -18
_diffrn_reflns_number 2881
_diffrn_reflns_theta_full 36.32
_diffrn_reflns_theta_max 36.32
_diffrn_reflns_theta_min 4.23
_diffrn_standards_decay_% none
_exptl_absorpt_coefficient_mu 53.564
_exptl_absorpt_correction_T_max .211
_exptl_absorpt_correction_T_min .054
_exptl_absorpt_correction_type multi-scan
_exptl_absorpt_process_details '(SADABS; Bruker, 1999)'
_exptl_crystal_colour brown
_exptl_crystal_density_diffrn 6.847
_exptl_crystal_density_method 'not measured'
_exptl_crystal_description fragment
_exptl_crystal_F_000 1620
_exptl_crystal_size_max .11
_exptl_crystal_size_mid .05
_exptl_crystal_size_min .03
_refine_diff_density_max 6.49
_refine_diff_density_min -4.57
_refine_ls_extinction_coef .00027(5)
_refine_ls_extinction_method 'SHELXL97 (Sheldrick, 1997)'
_refine_ls_goodness_of_fit_ref .981
_refine_ls_hydrogen_treatment none
_refine_ls_matrix_type full
_refine_ls_number_parameters 20
_refine_ls_number_reflns 493
_refine_ls_number_restraints 0
_refine_ls_restrained_S_all .981
_refine_ls_R_factor_all .036
_refine_ls_R_factor_gt .029
_refine_ls_shift/su_max <0.001
_refine_ls_shift/su_mean .000
_refine_ls_structure_factor_coef Fsqd
_refine_ls_weighting_details 'calc w = 1/[\s^2^(Fo^2^)+(0.0272P)^2^] where P=(Fo^2^+2Fc^2^)/3'
_refine_ls_weighting_scheme calc
_refine_ls_wR_factor_ref .059
_reflns_number_gt 405
_reflns_number_total 493
_reflns_threshold_expression I>2\s(I)
_cod_data_source_file br1306.cif
_cod_data_source_block I
_cod_depositor_comments
;
The following automatic conversions were performed:
'_symmetry_cell_setting' value 'Trigonal' changed to 'trigonal' according
to '/home/saulius/struct/CIF-dictionaries/cif_core.dic' dictionary named
'cif_core.dic' version 2.4.1 from 2010-06-29.

Automatic conversion script
Id: cif_fix_enum 1527 2010-12-29 10:47:43Z saulius 

The following automatic conversions were performed:

'_symmetry_cell_setting' value 'Trigonal' changed to 'trigonal'
according to /home/saulius/struct/CIF-dictionaries/cif_core.dic
dictionary named 'cif_core.dic' version 2.4.1 from 2010-06-29.

Automatic conversion script
Id: cif_fix_values 1715 2011-07-08 13:25:40Z adriana 
;
_cod_original_sg_symbol_H-M 'R -3 c'
_cod_original_formula_sum 'Sr3 Zn Pt O6'
_cod_database_code 2011855
_cod_database_fobs_code 2011855

loop_
_symmetry_equiv_pos_as_xyz
'x, y, z'
'-y, x-y, z'
'-x+y, -x, z'
'y, x, -z+1/2'
'x-y, -y, -z+1/2'
'-x, -x+y, -z+1/2'
'x+2/3, y+1/3, z+1/3'
'-y+2/3, x-y+1/3, z+1/3'
'-x+y+2/3, -x+1/3, z+1/3'
'y+2/3, x+1/3, -z+5/6'
'x-y+2/3, -y+1/3, -z+5/6'
'-x+2/3, -x+y+1/3, -z+5/6'
'x+1/3, y+2/3, z+2/3'
'-y+1/3, x-y+2/3, z+2/3'
'-x+y+1/3, -x+2/3, z+2/3'
'y+1/3, x+2/3, -z+7/6'
'x-y+1/3, -y+2/3, -z+7/6'
'-x+1/3, -x+y+2/3, -z+7/6'
'-x, -y, -z'
'y, -x+y, -z'
'x-y, x, -z'
'-y, -x, z-1/2'
'-x+y, y, z-1/2'
'x, x-y, z-1/2'
'-x+2/3, -y+1/3, -z+1/3'
'y+2/3, -x+y+1/3, -z+1/3'
'x-y+2/3, x+1/3, -z+1/3'
'-y+2/3, -x+1/3, z-1/6'
'-x+y+2/3, y+1/3, z-1/6'
'x+2/3, x-y+1/3, z-1/6'
'-x+1/3, -y+2/3, -z+2/3'
'y+1/3, -x+y+2/3, -z+2/3'
'x-y+1/3, x+2/3, -z+2/3'
'-y+1/3, -x+2/3, z+1/6'
'-x+y+1/3, y+2/3, z+1/6'
'x+1/3, x-y+2/3, z+1/6'

loop_
_atom_site_label
_atom_site_fract_x
_atom_site_fract_y
_atom_site_fract_z
_atom_site_U_iso_or_equiv
_atom_site_adp_type
_atom_site_calc_flag
_atom_site_refinement_flags
_atom_site_occupancy
_atom_site_disorder_assembly
_atom_site_disorder_group
_atom_site_type_symbol
Sr .36425(7) 0 0.25 .00588(16) Uani d S 1 . . Sr
Zn 0 0 0.25 .0087(3) Uani d S 1 . . Zn
Pt 0 0 0 .00336(12) Uani d S 1 . . Pt
O -.0203(5) .1528(5) 0.1135(3) .0092(7) Uani d . 1 . . O

loop_
_atom_site_aniso_label
_atom_site_aniso_U_11
_atom_site_aniso_U_22
_atom_site_aniso_U_33
_atom_site_aniso_U_12
_atom_site_aniso_U_13
_atom_site_aniso_U_23
Sr .0053(2) .0055(3) .0069(3) .00276(15) -.00037(11) -.0007(2)
Zn .0106(4) .0106(4) .0051(6) .0053(2) 0 0
Pt .00297(15) .00297(15) .00413(19) .00149(7) 0 0
O .0099(19) .0083(18) .0103(17) .0053(16) -.0005(14) -.0030(14)

loop_
_atom_type_symbol
_atom_type_description
_atom_type_scat_dispersion_real
_atom_type_scat_dispersion_imag
_atom_type_scat_source
Sr Sr -1.5307 3.2498 'International Tables Vol C Tables 4.2.6.8 and 6.1.1.4'
Zn Zn .2839 1.4301 'International Tables Vol C Tables 4.2.6.8 and 6.1.1.4'
Pt Pt -1.7033 8.3905 'International Tables Vol C Tables 4.2.6.8 and 6.1.1.4'
O O .0106 .0060 'International Tables Vol C Tables 4.2.6.8 and 6.1.1.4'

loop_
_geom_angle_atom_site_label_1
_geom_angle_atom_site_label_2
_geom_angle_atom_site_label_3
_geom_angle_site_symmetry_1
_geom_angle_site_symmetry_3
_geom_angle
O Sr O 3 4 77.04(19)
O Sr O 3 34_545 93.97(12)
O Sr O 4 34_545 77.03(14)
O Sr O 3 27 77.03(14)
O Sr O 4 27 93.97(12)
O Sr O 34_545 27 168.62(18)
O Sr O 3 8 132.44(7)
O Sr O 4 8 73.60(16)
O Sr O 34_545 8 114.38(14)
O Sr O 27 8 68.71(15)
O Sr O 3 18_544 73.60(16)
O Sr O 4 18_544 132.44(7)
O Sr O 34_545 18_544 68.71(16)
O Sr O 27 18_544 114.38(14)
O Sr O 8 18_544 150.95(18)
O Sr O 3 25 121.95(6)
O Sr O 4 25 139.40(13)
O Sr O 34_545 25 130.09(3)
O Sr O 27 25 61.27(17)
O Sr O 8 25 67.64(15)
O Sr O 18_544 25 88.13(12)
O Sr O 3 35_545 139.40(13)
O Sr O 4 35_545 121.95(6)
O Sr O 34_545 35_545 61.27(17)
O Sr O 27 35_545 130.09(3)
O Sr O 8 35_545 88.13(12)
O Sr O 18_544 35_545 67.64(15)
O Sr O 25 35_545 69.15(17)
O Sr Pt 3 7 116.08(9)
O Sr Pt 4 7 101.38(10)
O Sr Pt 34_545 7 149.01(9)
O Sr Pt 27 7 39.06(8)
O Sr Pt 8 7 39.02(8)
O Sr Pt 18_544 7 124.94(9)
O Sr Pt 25 7 38.91(8)
O Sr Pt 35_545 7 96.19(9)
O Sr Pt 3 16_544 101.38(10)
O Sr Pt 4 16_544 116.08(9)
O Sr Pt 34_545 16_544 39.06(8)
O Sr Pt 27 16_544 149.01(9)
O Sr Pt 8 16_544 124.95(9)
O Sr Pt 18_544 16_544 39.02(8)
O Sr Pt 25 16_544 96.19(9)
O Sr Pt 35_545 16_544 38.91(8)
Pt Sr Pt 7 16_544 131.96(2)
O Sr Zn 3 . 38.52(9)
O Sr Zn 4 . 38.52(9)
O Sr Zn 34_545 . 84.31(9)
O Sr Zn 27 . 84.31(9)
O Sr Zn 8 . 104.52(9)
O Sr Zn 18_544 . 104.52(9)
O Sr Zn 25 . 145.42(9)
O Sr Zn 35_545 . 145.42(9)
Pt Sr Zn 7 . 114.019(12)
Pt Sr Zn 16_544 . 114.020(12)
O Sr Sr 3 32 83.84(10)
O Sr Sr 4 32 49.03(9)
O Sr Sr 34_545 32 125.23(9)
O Sr Sr 27 32 47.66(9)
O Sr Sr 8 32 48.71(9)
O Sr Sr 18_544 32 154.74(9)
O Sr Sr 25 32 94.48(8)
O Sr Sr 35_545 32 136.45(8)
Pt Sr Sr 7 32 55.9350(10)
Pt Sr Sr 16_544 32 163.141(12)
Zn Sr Sr . 32 60.822(9)
O Zn O 2 6 146.3(2)
O Zn O 2 4 129.9(2)
O Zn O 6 4 76.81(16)
O Zn O 2 5 89.0(2)
O Zn O 6 5 76.81(16)
O Zn O 4 5 76.81(16)
O Zn O 2 3 76.81(16)
O Zn O 6 3 129.9(2)
O Zn O 4 3 89.0(2)
O Zn O 5 3 146.3(2)
O Zn O 2 . 76.81(16)
O Zn O 6 . 89.0(2)
O Zn O 4 . 146.3(2)
O Zn O 5 . 129.9(2)
O Zn O 3 . 76.81(16)
O Zn Pt 2 . 45.84(10)
O Zn Pt 6 . 134.16(10)
O Zn Pt 4 . 134.16(10)
O Zn Pt 5 . 134.16(10)
O Zn Pt 3 . 45.84(10)
O Zn Pt . . 45.84(10)
O Zn Pt 2 4 134.16(10)
O Zn Pt 6 4 45.84(10)
O Zn Pt 4 4 45.84(10)
O Zn Pt 5 4 45.84(10)
O Zn Pt 3 4 134.16(10)
O Zn Pt . 4 134.16(10)
Pt Zn Pt . 4 180.0
O Zn Sr 2 3 44.50(10)
O Zn Sr 6 3 115.04(10)
O Zn Sr 4 3 106.85(11)
O Zn Sr 5 3 44.50(10)
O Zn Sr 3 3 115.04(10)
O Zn Sr . 3 106.85(11)
Pt Zn Sr . 3 90.0
Pt Zn Sr 4 3 90.0
O Zn Sr 2 2 115.04(10)
O Zn Sr 6 2 44.50(10)
O Zn Sr 4 2 115.04(10)
O Zn Sr 5 2 106.85(11)
O Zn Sr 3 2 106.85(11)
O Zn Sr . 2 44.50(10)
Pt Zn Sr . 2 90.0
Pt Zn Sr 4 2 90.0
Sr Zn Sr 3 2 120.0
O Zn Sr 2 . 106.85(11)
O Zn Sr 6 . 106.85(11)
O Zn Sr 4 . 44.50(10)
O Zn Sr 5 . 115.04(10)
O Zn Sr 3 . 44.50(10)
O Zn Sr . . 115.04(10)
Pt Zn Sr . . 90.0
Pt Zn Sr 4 . 90.0
Sr Zn Sr 3 . 120.0
Sr Zn Sr 2 . 120.0
O Zn Sr 2 27_445 47.06(11)
O Zn Sr 6 27_445 164.56(10)
O Zn Sr 4 27_445 87.76(10)
O Zn Sr 5 27_445 99.38(10)
O Zn Sr 3 27_445 48.98(11)
O Zn Sr . 27_445 104.47(10)
Pt Zn Sr . 27_445 58.640(4)
Pt Zn Sr 4 27_445 121.360(4)
Sr Zn Sr 3 27_445 68.692(11)
Sr Zn Sr 2 27_445 148.310(5)
Sr Zn Sr . 27_445 60.822(9)
O Pt O 19 21 84.72(17)
O Pt O 19 3 95.28(17)
O Pt O 21 3 180.0(3)
O Pt O 19 . 180.0(3)
O Pt O 21 . 95.28(17)
O Pt O 3 . 84.72(17)
O Pt O 19 20 84.72(17)
O Pt O 21 20 84.72(17)
O Pt O 3 20 95.28(17)
O Pt O . 20 95.28(17)
O Pt O 19 2 95.28(17)
O Pt O 21 2 95.28(17)
O Pt O 3 2 84.72(17)
O Pt O . 2 84.72(17)
O Pt O 20 2 180.0(3)
O Pt Zn 19 . 128.92(11)
O Pt Zn 21 . 128.92(11)
O Pt Zn 3 . 51.08(11)
O Pt Zn . . 51.08(11)
O Pt Zn 20 . 128.92(11)
O Pt Zn 2 . 51.08(11)
O Pt Zn 19 19 51.08(11)
O Pt Zn 21 19 51.08(11)
O Pt Zn 3 19 128.92(11)
O Pt Zn . 19 128.92(11)
O Pt Zn 20 19 51.08(11)
O Pt Zn 2 19 128.92(11)
Zn Pt Zn . 19 180.0
O Pt Sr 19 15_554 124.11(11)
O Pt Sr 21 15_554 57.32(12)
O Pt Sr 3 15_554 122.68(12)
O Pt Sr . 15_554 55.89(11)
O Pt Sr 20 15_554 55.23(11)
O Pt Sr 2 15_554 124.77(11)
Zn Pt Sr . 15_554 106.948(2)
Zn Pt Sr 19 15_554 73.052(2)
O Pt Sr 19 27_445 55.89(11)
O Pt Sr 21 27_445 122.68(12)
O Pt Sr 3 27_445 57.32(12)
O Pt Sr . 27_445 124.11(11)
O Pt Sr 20 27_445 124.77(11)
O Pt Sr 2 27_445 55.23(11)
Zn Pt Sr . 27_445 73.052(2)
Zn Pt Sr 19 27_445 106.948(2)
Sr Pt Sr 15_554 27_445 180.00(2)
O Pt Sr 19 25 122.68(12)
O Pt Sr 21 25 124.77(11)
O Pt Sr 3 25 55.23(11)
O Pt Sr . 25 57.32(12)
O Pt Sr 20 25 55.88(11)
O Pt Sr 2 25 124.12(11)
Zn Pt Sr . 25 73.052(2)
Zn Pt Sr 19 25 106.948(3)
Sr Pt Sr 15_554 25 68.126(2)
Sr Pt Sr 27_445 25 111.874(2)
O Pt Sr 19 13_444 57.32(12)
O Pt Sr 21 13_444 55.23(11)
O Pt Sr 3 13_444 124.77(11)
O Pt Sr . 13_444 122.68(12)
O Pt Sr 20 13_444 124.12(11)
O Pt Sr 2 13_444 55.88(11)
Zn Pt Sr . 13_444 106.948(2)
Zn Pt Sr 19 13_444 73.052(2)
Sr Pt Sr 15_554 13_444 111.874(2)
Sr Pt Sr 27_445 13_444 68.126(2)
Sr Pt Sr 25 13_444 180.00(2)
Pt O Zn . . 83.09(15)
Pt O Sr . 2 171.3(2)
Zn O Sr . 2 96.98(14)
Pt O Sr . 26_455 85.71(14)
Zn O Sr . 26_455 95.42(15)
Sr O Sr 2 26_455 102.97(14)
Pt O Sr . 15_554 85.10(13)
Zn O Sr . 15_554 168.08(18)
Sr O Sr 2 15_554 94.46(14)
Sr O Sr 26_455 15_554 85.22(11)
Pt O Sr . 25 83.77(13)
Zn O Sr . 25 93.38(13)
Sr O Sr 2 25 87.50(12)
Sr O Sr 26_455 25 165.37(16)
Sr O Sr 15_554 25 83.78(12)

loop_
_geom_bond_atom_site_label_1
_geom_bond_atom_site_label_2
_geom_bond_site_symmetry_2
_geom_bond_distance
_geom_bond_publ_flag
Sr O 3 2.476(4) y
Sr O 4 2.476(4) ?
Sr O 34_545 2.645(4) ?
Sr O 27 2.645(4) y
Sr O 8 2.668(4) y
Sr O 18_544 2.668(4) ?
Sr O 25 2.718(4) y
Sr O 35_545 2.718(4) ?
Sr Pt 7 3.2103(4) ?
Sr Pt 16_544 3.2104(4) ?
Sr Zn . 3.5066(8) ?
Sr Sr 32 3.5962(3) ?
Zn O 2 2.200(4) ?
Zn O 6 2.200(4) ?
Zn O 4 2.200(4) ?
Zn O 5 2.200(4) ?
Zn O 3 2.200(4) ?
Zn O . 2.200(4) y
Zn Pt . 2.8073(3) y
Zn Pt 4 2.8073(3) ?
Zn Sr 3 3.5066(8) ?
Zn Sr 2 3.5066(8) ?
Zn Sr 27_445 3.5962(3) ?
Pt O 19 2.029(4) ?
Pt O 21 2.029(4) ?
Pt O 3 2.029(4) ?
Pt O . 2.029(4) y
Pt O 20 2.029(4) ?
Pt O 2 2.029(4) ?
Pt Zn 19 2.8073(3) ?
Pt Sr 15_554 3.2103(4) ?
Pt Sr 27_445 3.2103(4) ?
Pt Sr 25 3.2103(4) ?
Pt Sr 13_444 3.2103(4) ?
O Sr 2 2.476(4) ?
O Sr 26_455 2.645(4) ?
O Sr 15_554 2.668(4) ?
O Sr 25 2.718(4) ?
